data_4508172
loop_
_publ_author_name
'Perlovich, German L.'
'Ryzhakov, Alex M.'
'Tkachev, Valery V.'
'Hansen, Lars Kr.'
'Raevsky, Oleg A.'

_publ_section_title
;
 Sulfonamide Molecular Crystals: Structure, Sublimation Thermodynamic
 Characteristics, Molecular Packing, Hydrogen Bonds Networks
;
_journal_issue 9
_journal_name_full 'Crystal Growth &amp; Design'
_journal_page_first 4002
_journal_paper_doi 10.1021/cg400666v
_journal_volume 13
_journal_year 2013
_chemical_formula_moiety 'C13 H13 Cl N2 O2 S'
_chemical_formula_sum 'C13 H13 Cl N2 O2 S'
_chemical_formula_weight 296.76
_chemical_name_systematic
; 
 ? 
;
_space_group_IT_number 33
_symmetry_cell_setting orthorhombic
_symmetry_space_group_name_Hall 'P 2c -2n'
_symmetry_space_group_name_H-M 'P n a 21'
_atom_sites_solution_hydrogens geom
_atom_sites_solution_primary direct
_atom_sites_solution_secondary difmap
_audit_creation_method SHELXTL
_cell_angle_alpha 90.00
_cell_angle_beta 90.00
_cell_angle_gamma 90.00
_cell_formula_units_Z 8
_cell_length_a 15.387(3)
_cell_length_b 6.2734(13)
_cell_length_c 27.363(6)
_cell_measurement_reflns_used 30
_cell_measurement_temperature 153(2)
_cell_measurement_theta_max 15
_cell_measurement_theta_min 5
_cell_volume 2641.3(9)
_computing_structure_refinement SHELXTL
_computing_structure_solution SHELXTL
_diffrn_ambient_temperature 153(2)
_diffrn_measured_fraction_theta_full 0.997
_diffrn_measured_fraction_theta_max 0.997
_diffrn_radiation_monochromator graphite
_diffrn_radiation_source 'fine-focus sealed tube'
_diffrn_radiation_type MoK\a
_diffrn_radiation_wavelength 0.71073
_diffrn_reflns_av_R_equivalents 0.0000
_diffrn_reflns_av_sigmaI/netI 0.0194
_diffrn_reflns_limit_h_max 19
_diffrn_reflns_limit_h_min 0
_diffrn_reflns_limit_k_max 7
_diffrn_reflns_limit_k_min 0
_diffrn_reflns_limit_l_max 0
_diffrn_reflns_limit_l_min -33
_diffrn_reflns_number 2669
_diffrn_reflns_theta_full 26.08
_diffrn_reflns_theta_max 26.08
_diffrn_reflns_theta_min 2.65
_diffrn_standards_decay_% none
_exptl_absorpt_coefficient_mu 0.446
_exptl_absorpt_correction_type none
_exptl_crystal_colour yellow
_exptl_crystal_density_diffrn 1.493
_exptl_crystal_density_meas ?
_exptl_crystal_density_method 'not measured'
_exptl_crystal_description prism
_exptl_crystal_F_000 1232
_exptl_crystal_size_max .30
_exptl_crystal_size_mid .30
_exptl_crystal_size_min .28
_refine_diff_density_max 0.489
_refine_diff_density_min -0.258
_refine_diff_density_rms 0.077
_refine_ls_abs_structure_details 'Flack H D (1983), Acta Cryst. A39, 876-881'
_refine_ls_abs_structure_Flack 0.24(7)
_refine_ls_extinction_method none
_refine_ls_goodness_of_fit_ref 1.103
_refine_ls_hydrogen_treatment none
_refine_ls_matrix_type full
_refine_ls_number_parameters 343
_refine_ls_number_reflns 2669
_refine_ls_number_restraints 1
_refine_ls_restrained_S_all 1.103
_refine_ls_R_factor_all 0.0482
_refine_ls_R_factor_gt 0.0386
_refine_ls_shift/su_max 0.002
_refine_ls_shift/su_mean 0.000
_refine_ls_structure_factor_coef Fsqd
_refine_ls_weighting_details 'calc w=1/[\s^2^(Fo^2^)+(0.0749P)^2^+0.0756P] where P=(Fo^2^+2Fc^2^)/3'
_refine_ls_weighting_scheme calc
_refine_ls_wR_factor_gt 0.0987
_refine_ls_wR_factor_ref 0.1022
_reflns_number_gt 2391
_reflns_number_total 2669
_reflns_threshold_expression >2sigma(I)
_cod_data_source_file cg400666v_si_009.cif
_cod_data_source_block 7
_cod_depositor_comments
;
The following automatic conversions were performed:

'_exptl_crystal_density_meas' value 'none' was changed to '?' - the
value is perceived as not measured.

Automatic conversion script
Id: cif_fix_values 3008 2015-01-20 13:52:24Z robertas 
;
_cod_original_sg_symbol_H-M 'P na2(1)'
_cod_database_code 4508172

loop_
_symmetry_equiv_pos_as_xyz
'x, y, z'
'-x, -y, z+1/2'
'x+1/2, -y+1/2, z'
'-x+1/2, y+1/2, z+1/2'

loop_
_atom_site_label
_atom_site_type_symbol
_atom_site_fract_x
_atom_site_fract_y
_atom_site_fract_z
_atom_site_U_iso_or_equiv
_atom_site_adp_type
_atom_site_occupancy
_atom_site_symmetry_multiplicity
_atom_site_calc_flag
_atom_site_refinement_flags
S1 S 0.35866(5) 0.33841(14) 0.43233(3) 0.0343(2) Uani 1 1 d .
Cl1 Cl 0.35768(8) 0.21839(16) 0.64621(4) 0.0554(3) Uani 1 1 d .
O1 O 0.31269(18) 0.3705(5) 0.38732(10) 0.0488(7) Uani 1 1 d .
O2 O 0.36461(18) 0.1266(4) 0.45117(12) 0.0482(7) Uani 1 1 d .
N1 N 0.30603(18) 0.4844(5) 0.47146(11) 0.0376(7) Uani 1 1 d .
N2 N 0.7157(2) 0.6700(6) 0.41104(13) 0.0485(8) Uani 1 1 d .
C1 C 0.46447(19) 0.4383(5) 0.42606(12) 0.0313(6) Uani 1 1 d .
C2 C 0.4776(2) 0.6326(6) 0.40338(14) 0.0401(8) Uani 1 1 d .
H2 H 0.4305 0.7109 0.3918 0.048 Uiso 1 1 calc R
C3 C 0.5608(3) 0.7088(6) 0.39809(15) 0.0439(9) Uani 1 1 d .
H3 H 0.5699 0.8394 0.3828 0.053 Uiso 1 1 calc R
C4 C 0.6328(2) 0.5911(6) 0.41560(13) 0.0347(7) Uani 1 1 d .
C5 C 0.6164(2) 0.3995(6) 0.43869(15) 0.0402(8) Uani 1 1 d .
H5 H 0.6627 0.3205 0.4509 0.048 Uiso 1 1 calc R
C6 C 0.5332(2) 0.3226(5) 0.44402(14) 0.0365(7) Uani 1 1 d .
H6 H 0.5236 0.1932 0.4597 0.044 Uiso 1 1 calc R
C7 C 0.3422(2) 0.5223(6) 0.51928(13) 0.0347(7) Uani 1 1 d .
C8 C 0.3791(3) 0.7166(6) 0.52957(14) 0.0409(8) Uani 1 1 d .
H8 H 0.3832 0.8205 0.5054 0.049 Uiso 1 1 calc R
C9 C 0.4100(3) 0.7566(6) 0.57610(16) 0.0448(8) Uani 1 1 d .
H9 H 0.4347 0.8887 0.5828 0.054 Uiso 1 1 calc R
C10 C 0.4056(2) 0.6075(6) 0.61289(14) 0.0406(8) Uani 1 1 d .
C11 C 0.3670(2) 0.4126(6) 0.60102(13) 0.0361(7) Uani 1 1 d .
C12 C 0.3346(2) 0.3692(6) 0.55493(13) 0.0357(7) Uani 1 1 d .
H12 H 0.3082 0.2390 0.5482 0.043 Uiso 1 1 calc R
C13 C 0.4423(3) 0.6522(8) 0.66287(16) 0.0554(10) Uani 1 1 d .
H131 H 0.4710 0.7882 0.6627 0.083 Uiso 1 1 calc R
H132 H 0.4834 0.5430 0.6713 0.083 Uiso 1 1 calc R
H133 H 0.3961 0.6539 0.6864 0.083 Uiso 1 1 calc R
S21 S 0.14556(5) 0.34728(15) 0.77258(3) 0.0372(2) Uani 1 1 d .
Cl21 Cl 0.07279(8) 0.27464(18) 0.57100(4) 0.0599(3) Uani 1 1 d .
O21 O 0.18910(19) 0.3711(6) 0.81815(11) 0.0563(8) Uani 1 1 d .
O22 O 0.14029(19) 0.1378(5) 0.75141(13) 0.0521(8) Uani 1 1 d .
N21 N 0.19964(18) 0.5017(5) 0.73564(11) 0.0398(7) Uani 1 1 d .
N22 N -0.2119(2) 0.6697(6) 0.79784(13) 0.0469(8) Uani 1 1 d .
C21 C 0.03988(19) 0.4463(5) 0.77735(12) 0.0326(7) Uani 1 1 d .
C22 C 0.0266(2) 0.6419(6) 0.80045(15) 0.0417(8) Uani 1 1 d .
H22' H 0.0736 0.7218 0.8114 0.050 Uiso 1 1 calc R
C23 C -0.0569(3) 0.7151(6) 0.80680(15) 0.0434(8) Uani 1 1 d .
H23 H -0.0663 0.8469 0.8215 0.052 Uiso 1 1 calc R
C24 C -0.1265(2) 0.5945(6) 0.79160(13) 0.0372(8) Uani 1 1 d .
C25 C -0.1131(2) 0.4027(6) 0.76872(15) 0.0426(8) Uani 1 1 d .
H25 H -0.1602 0.3219 0.7583 0.051 Uiso 1 1 calc R
C26 C -0.0297(2) 0.3299(6) 0.76120(14) 0.0408(8) Uani 1 1 d .
H26 H -0.0206 0.2012 0.7451 0.049 Uiso 1 1 calc R
C27 C 0.17716(19) 0.5516(5) 0.68681(12) 0.0315(7) Uani 1 1 d .
C28 C 0.1999(3) 0.7485(6) 0.66902(15) 0.0423(8) Uani 1 1 d .
H28 H 0.2253 0.8480 0.6897 0.051 Uiso 1 1 calc R
C29 C 0.1853(3) 0.8000(6) 0.62083(16) 0.0457(9) Uani 1 1 d .
H29 H 0.2023 0.9334 0.6095 0.055 Uiso 1 1 calc R
C30 C 0.1460(2) 0.6590(7) 0.58860(14) 0.0415(8) Uani 1 1 d .
C31 C 0.1225(2) 0.4635(6) 0.60801(14) 0.0375(7) Uani 1 1 d .
C32 C 0.1371(2) 0.4065(6) 0.65606(14) 0.0377(8) Uani 1 1 d .
H32 H 0.1204 0.2731 0.6675 0.045 Uiso 1 1 calc R
C33 C 0.1318(3) 0.7177(8) 0.53626(16) 0.0529(10) Uani 1 1 d .
H331 H 0.1809 0.7971 0.5245 0.079 Uiso 1 1 calc R
H333 H 0.0803 0.8033 0.5335 0.079 Uiso 1 1 calc R
H332 H 0.1251 0.5905 0.5171 0.079 Uiso 1 1 calc R
H21 H 0.7231 0.7424 0.3850 0.050 Uiso 1 1 d .
H22 H 0.7606 0.5939 0.4089 0.050 Uiso 1 1 d .
H1 H 0.2789 0.6077 0.4552 0.050 Uiso 1 1 d .
H211 H 0.2210 0.6261 0.7510 0.050 Uiso 1 1 d .
H221 H -0.2191 0.7522 0.8201 0.050 Uiso 1 1 d .
H222 H -0.2592 0.5772 0.7972 0.050 Uiso 1 1 d .

loop_
_atom_site_aniso_label
_atom_site_aniso_U_11
_atom_site_aniso_U_22
_atom_site_aniso_U_33
_atom_site_aniso_U_23
_atom_site_aniso_U_13
_atom_site_aniso_U_12
S1 0.0321(4) 0.0393(4) 0.0314(4) 0.0014(3) -0.0024(3) -0.0011(3)
Cl1 0.0826(8) 0.0476(5) 0.0359(4) 0.0120(4) -0.0010(5) -0.0001(5)
O1 0.0430(14) 0.0679(18) 0.0355(15) -0.0040(13) -0.0086(12) 0.0002(13)
O2 0.0481(15) 0.0376(13) 0.0590(19) 0.0052(12) 0.0005(14) -0.0059(11)
N1 0.0347(14) 0.0467(16) 0.0313(15) 0.0019(13) -0.0021(11) 0.0053(13)
N2 0.0397(17) 0.061(2) 0.0449(19) -0.0074(16) 0.0097(15) -0.0088(15)
C1 0.0317(14) 0.0360(15) 0.0260(15) -0.0006(13) 0.0022(13) -0.0003(13)
C2 0.0405(18) 0.0420(18) 0.0378(19) 0.0111(15) 0.0007(15) 0.0070(15)
C3 0.054(2) 0.0382(19) 0.0397(19) 0.0070(15) 0.0031(17) -0.0053(17)
C4 0.0358(16) 0.0434(18) 0.0249(16) -0.0108(14) 0.0038(13) -0.0015(14)
C5 0.0356(16) 0.0422(18) 0.043(2) 0.0005(16) -0.0002(16) 0.0057(15)
C6 0.0389(17) 0.0344(17) 0.0362(18) 0.0043(14) 0.0006(15) 0.0027(14)
C7 0.0269(13) 0.0437(19) 0.0334(17) 0.0022(15) 0.0038(13) 0.0072(14)
C8 0.0452(18) 0.0372(18) 0.040(2) 0.0074(16) 0.0039(15) -0.0015(15)
C9 0.0481(19) 0.0370(17) 0.049(2) -0.0004(16) -0.0002(18) -0.0048(15)
C10 0.0396(18) 0.0447(18) 0.0374(18) -0.0046(15) -0.0007(15) 0.0066(15)
C11 0.0395(16) 0.0365(16) 0.0324(17) 0.0049(14) 0.0036(14) 0.0055(14)
C12 0.0369(15) 0.0358(17) 0.0346(17) 0.0061(14) 0.0009(15) -0.0015(13)
C13 0.061(2) 0.065(3) 0.041(2) -0.0083(19) -0.0084(19) -0.002(2)
S21 0.0347(4) 0.0458(5) 0.0312(4) 0.0055(4) -0.0004(4) 0.0055(3)
Cl21 0.0759(7) 0.0568(6) 0.0470(5) -0.0105(5) -0.0196(5) -0.0026(5)
O21 0.0470(16) 0.085(2) 0.0367(15) 0.0114(15) -0.0096(13) 0.0053(15)
O22 0.0568(17) 0.0423(15) 0.0572(19) 0.0011(13) 0.0054(15) 0.0114(12)
N21 0.0346(14) 0.0536(18) 0.0313(15) -0.0015(14) -0.0015(12) -0.0024(14)
N22 0.0396(16) 0.061(2) 0.0404(17) 0.0017(15) 0.0067(14) 0.0097(15)
C21 0.0297(14) 0.0388(16) 0.0294(16) 0.0014(14) 0.0022(13) 0.0012(13)
C22 0.0391(18) 0.0413(18) 0.045(2) -0.0109(16) -0.0031(17) -0.0018(15)
C23 0.047(2) 0.0419(19) 0.0409(19) -0.0097(16) 0.0031(17) 0.0042(16)
C24 0.0368(17) 0.050(2) 0.0249(16) 0.0033(15) 0.0026(13) 0.0068(15)
C25 0.0347(17) 0.051(2) 0.042(2) -0.0048(17) -0.0001(17) -0.0066(15)
C26 0.0415(18) 0.0429(18) 0.0382(19) -0.0097(15) 0.0004(16) 0.0001(15)
C27 0.0230(14) 0.0415(17) 0.0300(16) -0.0014(14) 0.0014(12) 0.0037(12)
C28 0.0434(18) 0.0442(19) 0.0391(18) -0.0063(16) -0.0006(15) -0.0032(14)
C29 0.049(2) 0.042(2) 0.046(2) 0.0083(16) 0.0045(17) -0.0029(17)
C30 0.0409(19) 0.052(2) 0.0319(18) 0.0008(15) 0.0062(14) 0.0092(16)
C31 0.0362(16) 0.0423(18) 0.0342(17) -0.0058(15) -0.0018(14) 0.0056(15)
C32 0.0389(17) 0.0372(17) 0.037(2) 0.0006(15) 0.0015(14) -0.0003(14)
C33 0.057(2) 0.063(3) 0.038(2) 0.0111(18) 0.0049(18) 0.009(2)

loop_
_atom_type_symbol
_atom_type_description
_atom_type_scat_dispersion_real
_atom_type_scat_dispersion_imag
_atom_type_scat_source
C C 0.0033 0.0016 'International Tables Vol C Tables 4.2.6.8 and 6.1.1.4'
H H 0.0000 0.0000 'International Tables Vol C Tables 4.2.6.8 and 6.1.1.4'
N N 0.0061 0.0033 'International Tables Vol C Tables 4.2.6.8 and 6.1.1.4'
O O 0.0106 0.0060 'International Tables Vol C Tables 4.2.6.8 and 6.1.1.4'
S S 0.1246 0.1234 'International Tables Vol C Tables 4.2.6.8 and 6.1.1.4'
Cl Cl 0.1484 0.1585 'International Tables Vol C Tables 4.2.6.8 and 6.1.1.4'

loop_
_geom_angle_atom_site_label_1
_geom_angle_atom_site_label_2
_geom_angle_atom_site_label_3
_geom_angle
O1 S1 O2 118.17(18)
O1 S1 N1 103.94(16)
O2 S1 N1 108.57(18)
O1 S1 C1 108.89(17)
O2 S1 C1 107.97(15)
N1 S1 C1 109.01(15)
C7 N1 S1 119.9(2)
C7 N1 H1 116.3
S1 N1 H1 110.9
C4 N2 H21 113.0
C4 N2 H22 124.3
H21 N2 H22 97.8
C6 C1 C2 121.0(3)
C6 C1 S1 119.4(3)
C2 C1 S1 119.6(3)
C3 C2 C1 119.3(3)
C3 C2 H2 120.3
C1 C2 H2 120.3
C2 C3 C4 120.8(3)
C2 C3 H3 119.6
C4 C3 H3 119.6
N2 C4 C5 121.6(3)
N2 C4 C3 120.5(4)
C5 C4 C3 117.8(3)
C6 C5 C4 121.6(3)
C6 C5 H5 119.2
C4 C5 H5 119.2
C1 C6 C5 119.6(3)
C1 C6 H6 120.2
C5 C6 H6 120.2
C8 C7 C12 120.7(3)
C8 C7 N1 119.5(3)
C12 C7 N1 119.7(3)
C7 C8 C9 119.5(3)
C7 C8 H8 120.3
C9 C8 H8 120.3
C10 C9 C8 122.3(3)
C10 C9 H9 118.9
C8 C9 H9 118.9
C9 C10 C11 116.5(4)
C9 C10 C13 121.3(4)
C11 C10 C13 122.2(4)
C12 C11 C10 122.5(3)
C12 C11 Cl1 118.7(3)
C10 C11 Cl1 118.8(3)
C7 C12 C11 118.6(3)
C7 C12 H12 120.7
C11 C12 H12 120.7
C10 C13 H131 109.5
C10 C13 H132 109.5
H131 C13 H132 109.5
C10 C13 H133 109.5
H131 C13 H133 109.5
H132 C13 H133 109.5
O21 S21 O22 118.4(2)
O21 S21 N21 103.93(17)
O22 S21 N21 108.80(18)
O21 S21 C21 109.59(18)
O22 S21 C21 107.63(17)
N21 S21 C21 108.10(16)
C27 N21 S21 126.3(2)
C27 N21 H211 108.8
S21 N21 H211 113.1
C24 N22 H221 115.7
C24 N22 H222 121.2
H221 N22 H222 107.9
C26 C21 C22 120.0(3)
C26 C21 S21 120.9(3)
C22 C21 S21 118.9(3)
C23 C22 C21 119.2(3)
C23 C22 H22' 120.4
C21 C22 H22' 120.4
C22 C23 C24 120.4(4)
C22 C23 H23 119.8
C24 C23 H23 119.8
C25 C24 C23 120.2(3)
C25 C24 N22 119.4(3)
C23 C24 N22 120.4(4)
C24 C25 C26 120.0(3)
C24 C25 H25 120.0
C26 C25 H25 120.0
C21 C26 C25 120.2(3)
C21 C26 H26 119.9
C25 C26 H26 119.9
C28 C27 C32 119.3(3)
C28 C27 N21 118.1(3)
C32 C27 N21 122.5(3)
C27 C28 C29 120.6(4)
C27 C28 H28 119.7
C29 C28 H28 119.7
C28 C29 C30 122.0(4)
C28 C29 H29 119.0
C30 C29 H29 119.0
C31 C30 C29 115.8(4)
C31 C30 C33 123.2(4)
C29 C30 C33 121.1(4)
C32 C31 C30 123.5(3)
C32 C31 Cl21 116.8(3)
C30 C31 Cl21 119.7(3)
C31 C32 C27 118.8(3)
C31 C32 H32 120.6
C27 C32 H32 120.6
C30 C33 H331 109.5
C30 C33 H333 109.5
H331 C33 H333 109.5
C30 C33 H332 109.5
H331 C33 H332 109.5
H333 C33 H332 109.5

loop_
_geom_bond_atom_site_label_1
_geom_bond_atom_site_label_2
_geom_bond_distance
S1 O1 1.434(3)
S1 O2 1.428(3)
S1 N1 1.625(3)
S1 C1 1.753(3)
Cl1 C11 1.742(4)
N1 C7 1.442(5)
N1 H1 0.9853
N2 C4 1.375(5)
N2 H21 0.8526
N2 H22 0.8414
C1 C6 1.374(5)
C1 C2 1.382(5)
C2 C3 1.375(6)
C2 H2 0.9300
C3 C4 1.415(6)
C3 H3 0.9300
C4 C5 1.381(5)
C5 C6 1.376(5)
C5 H5 0.9300
C6 H6 0.9300
C7 C8 1.374(6)
C7 C12 1.374(5)
C8 C9 1.382(6)
C8 H8 0.9300
C9 C10 1.375(5)
C9 H9 0.9300
C10 C11 1.398(5)
C10 C13 1.506(5)
C11 C12 1.383(5)
C12 H12 0.9300
C13 H131 0.9600
C13 H132 0.9600
C13 H133 0.9600
S21 O21 1.423(3)
S21 O22 1.438(3)
S21 N21 1.628(3)
S21 C21 1.746(3)
Cl21 C31 1.736(4)
N21 C27 1.415(4)
N21 H211 0.9456
N22 C24 1.407(5)
N22 H221 0.8069
N22 H222 0.9304
C21 C26 1.369(5)
C21 C22 1.395(5)
C22 C23 1.375(5)
C22 H22' 0.9300
C23 C24 1.377(6)
C23 H23 0.9300
C24 C25 1.372(5)
C25 C26 1.377(5)
C25 H25 0.9300
C26 H26 0.9300
C27 C28 1.373(5)
C27 C32 1.384(5)
C28 C29 1.376(6)
C28 H28 0.9300
C29 C30 1.388(6)
C29 H29 0.9300
C30 C31 1.385(5)
C30 C33 1.495(6)
C31 C32 1.381(5)
C32 H32 0.9300
C33 H331 0.9600
C33 H333 0.9600
C33 H332 0.9600

loop_
_geom_torsion_atom_site_label_1
_geom_torsion_atom_site_label_2
_geom_torsion_atom_site_label_3
_geom_torsion_atom_site_label_4
_geom_torsion
O1 S1 N1 C7 -169.2(3)
O2 S1 N1 C7 64.2(3)
C1 S1 N1 C7 -53.2(3)
O1 S1 C1 C6 -136.9(3)
O2 S1 C1 C6 -7.5(3)
N1 S1 C1 C6 110.3(3)
O1 S1 C1 C2 43.4(3)
O2 S1 C1 C2 172.9(3)
N1 S1 C1 C2 -69.4(3)
C6 C1 C2 C3 1.1(6)
S1 C1 C2 C3 -179.3(3)
C1 C2 C3 C4 -0.1(6)
C2 C3 C4 N2 -178.7(4)
C2 C3 C4 C5 -0.9(5)
N2 C4 C5 C6 178.8(4)
C3 C4 C5 C6 1.0(5)
C2 C1 C6 C5 -1.0(6)
S1 C1 C6 C5 179.3(3)
C4 C5 C6 C1 0.0(6)
S1 N1 C7 C8 104.1(4)
S1 N1 C7 C12 -79.9(4)
C12 C7 C8 C9 1.0(6)
N1 C7 C8 C9 177.0(3)
C7 C8 C9 C10 0.2(6)
C8 C9 C10 C11 -0.7(6)
C8 C9 C10 C13 178.0(4)
C9 C10 C11 C12 -0.1(5)
C13 C10 C11 C12 -178.8(4)
C9 C10 C11 Cl1 -178.9(3)
C13 C10 C11 Cl1 2.3(5)
C8 C7 C12 C11 -1.7(5)
N1 C7 C12 C11 -177.7(3)
C10 C11 C12 C7 1.3(5)
Cl1 C11 C12 C7 -179.9(3)
O21 S21 N21 C27 -173.1(3)
O22 S21 N21 C27 59.9(3)
C21 S21 N21 C27 -56.7(3)
O21 S21 C21 C26 -131.4(3)
O22 S21 C21 C26 -1.4(4)
N21 S21 C21 C26 115.9(3)
O21 S21 C21 C22 45.1(3)
O22 S21 C21 C22 175.0(3)
N21 S21 C21 C22 -67.6(3)
C26 C21 C22 C23 0.2(6)
S21 C21 C22 C23 -176.3(3)
C21 C22 C23 C24 1.5(6)
C22 C23 C24 C25 -1.8(6)
C22 C23 C24 N22 -179.7(4)
C23 C24 C25 C26 0.4(6)
N22 C24 C25 C26 178.3(4)
C22 C21 C26 C25 -1.6(6)
S21 C21 C26 C25 174.9(3)
C24 C25 C26 C21 1.3(6)
S21 N21 C27 C28 148.5(3)
S21 N21 C27 C32 -34.6(5)
C32 C27 C28 C29 -1.7(5)
N21 C27 C28 C29 175.3(3)
C27 C28 C29 C30 1.2(6)
C28 C29 C30 C31 0.0(6)
C28 C29 C30 C33 -179.3(4)
C29 C30 C31 C32 -0.7(5)
C33 C30 C31 C32 178.5(4)
C29 C30 C31 Cl21 180.0(3)
C33 C30 C31 Cl21 -0.8(5)
C30 C31 C32 C27 0.2(5)
Cl21 C31 C32 C27 179.6(3)
C28 C27 C32 C31 1.0(5)
N21 C27 C32 C31 -175.9(3)
